data_1527314
loop_
_publ_author_name
'Dunken, H.'
'Haase, W.'
'Sch\"ounherr, F.'

_publ_section_title
;
 Kristallstrukturuntersuchungen an Fluorverbindungen der V. Hauptgruppe;
 die Kristallstruktur von Kaliumdihydroxotetrafluoroarsenat
;
_journal_issue 10
_journal_name_full 'Zeitschrift f\"ur Chemie'
_journal_page_first 399
_journal_page_last 400
_journal_paper_doi 10.1002/zfch.19670071018
_journal_volume 7
_journal_year 1967
_chemical_formula_sum 'As F4 H2 K O2'
_chemical_name_systematic 'K (As F4 (O H)2)'
_space_group_IT_number 15
_symmetry_space_group_name_Hall '-C 2yc'
_symmetry_space_group_name_H-M 'C 1 2/c 1'
_cell_angle_alpha 90
_cell_angle_beta 97
_cell_angle_gamma 90
_cell_formula_units_Z 4
_cell_length_a 4.8
_cell_length_b 16.15
_cell_length_c 6.32
_cell_volume 486.275
_citation_journal_id_ASTM ZECEAL
_cod_data_source_file Dunken_ZECEAL_1967_1583.cif
_cod_data_source_block H2As1F4K1O2
_cod_original_cell_volume 486.2746
_cod_original_formula_sum 'H2 As1 F4 K1 O2'
_cod_database_code 1527314

loop_
_symmetry_equiv_pos_as_xyz
x,y,z
-x,y,-z+1/2
-x,-y,-z
x,-y,z-1/2
x+1/2,y+1/2,z
-x+1/2,y+1/2,-z+1/2
-x+1/2,-y+1/2,-z
x+1/2,-y+1/2,z-1/2

loop_
_atom_site_label
_atom_site_type_symbol
_atom_site_fract_x
_atom_site_fract_y
_atom_site_fract_z
_atom_site_occupancy
_atom_site_U_iso_or_equiv
K1 K+1 0 0.387 0.25 1 0.0
F2 F-1 0.246 0.208 0.202 0.67 0.0
As1 As+5 0 0.13 0.25 1 0.0
F3 F-1 -0.087 0.13 -0.027 0.67 0.0
F1 F-1 0.246 0.052 0.202 0.67 0.0
O2 O-2 0.246 0.208 0.202 0.33 0.0
O1 O-2 0.246 0.052 0.202 0.33 0.0
O3 O-2 -0.087 0.13 -0.027 0.33 0.0
